data_7061304
loop_
_publ_author_name
'Griffiths, Kieran'
'Halcovitch, Nathan R.'
'Griffin, John M.'

_publ_section_title
;
 Crystalline azobenzene composites as photochemical phase-change materials
;
_journal_issue 9
_journal_name_full 'New Journal of Chemistry'
_journal_page_first 4057
_journal_page_last 4061
_journal_paper_doi 10.1039/D2NJ00755J
_journal_volume 46
_journal_year 2022
_chemical_formula_moiety 'C12.844 H11.533 N2 O0.872'
_chemical_formula_sum 'C12.85 H11.53 N2 O0.87'
_chemical_formula_weight 207.87
_space_group_crystal_system orthorhombic
_space_group_IT_number 33
_space_group_name_Hall 'P 2c -2n'
_space_group_name_H-M_alt 'P n a 21'
_atom_sites_solution_hydrogens geom
_atom_sites_solution_primary dual
_audit_creation_date 2021-08-04
_audit_creation_method
;
Olex2 1.5
(compiled 2021.07.19 svn.r715e62df for OlexSys, GUI svn.r6383)
;
_audit_update_record
;
2021-09-10 deposited with the CCDC.	2022-02-15 downloaded from the CCDC.
;
_cell_angle_alpha 90
_cell_angle_beta 90
_cell_angle_gamma 90
_cell_formula_units_Z 4
_cell_length_a 12.3815(3)
_cell_length_b 12.2324(3)
_cell_length_c 7.30180(10)
_cell_measurement_reflns_used 5195
_cell_measurement_temperature 140.01(10)
_cell_measurement_theta_max 75.9480
_cell_measurement_theta_min 3.5580
_cell_volume 1105.90(4)
_computing_cell_refinement 'CrysAlisPro 1.171.41.93a (Rigaku OD, 2020)'
_computing_data_collection 'CrysAlisPro 1.171.41.93a (Rigaku OD, 2020)'
_computing_data_reduction 'CrysAlisPro 1.171.41.93a (Rigaku OD, 2020)'
_computing_molecular_graphics 'Olex2 1.5 (Dolomanov et al., 2009)'
_computing_publication_material 'Olex2 1.5 (Dolomanov et al., 2009)'
_computing_structure_refinement 'SHELXL 2014/6 (Sheldrick, 2015)'
_computing_structure_solution 'SHELXT 2014/4 (Sheldrick, 2014)'
_diffrn_ambient_environment N~2~
_diffrn_ambient_temperature 140.01(10)
_diffrn_detector 'CCD plate'
_diffrn_detector_area_resol_mean 5.2282
_diffrn_detector_type AtlasS2
_diffrn_measured_fraction_theta_full 1.000
_diffrn_measured_fraction_theta_max 0.994
_diffrn_measurement_details
;
List of Runs (angles in degrees, time in seconds):

  # Type    Start    End  Width  t~exp~   \w     \q     \k     \f   Frames
#--------------------------------------------------------------------------
  1  \w    -69.00  28.00   1.00    2.00    --  -42.28  57.00  30.00   97
  2  \w   -112.00 -16.00   1.00    2.00    --  -42.28 -57.00-120.00   96
  3  \w    -87.00  -6.00   1.00    2.00    --  -42.28 125.00  60.00   81
  4  \w     36.00 109.00   1.00    8.00    --  111.00-111.00 -30.00   73
  5  \w    103.00 178.00   1.00    8.00    --  111.00  77.00 -60.00   75
  6  \w     41.00 139.00   1.00    8.00    --  111.00 -61.00 -60.00   98
  7  \w    103.00 178.00   1.00    8.00    --  111.00  77.00-150.00   75
  8  \w    103.00 178.00   1.00    8.00    --  111.00  77.00 -30.00   75
  9  \w    103.00 178.00   1.00    8.00    --  111.00  77.00-120.00   75
 10  \w    103.00 178.00   1.00    8.00    --  111.00  77.00  90.00   75
 11  \w     30.00 107.00   1.00    8.00    --  111.00 -94.00 150.00   77
 12  \w    103.00 178.00   1.00    8.00    --  111.00  77.00 150.00   75
 13  \w   -112.00 -16.00   1.00    2.00    --  -42.28 -57.00  60.00   96
 14  \w   -112.00 -16.00   1.00    2.00    --  -42.28 -57.00 -30.00   96
 15  \w     87.00 178.00   1.00    8.00    --  111.00  30.00  60.00   91
 16  \w     66.00 124.00   1.00    8.00    --  111.00  15.00-150.00   58
;
_diffrn_measurement_device 'four-circle diffractometer'
_diffrn_measurement_device_type 'SuperNova, Dual, Cu at home/near, AtlasS2'
_diffrn_measurement_method '\w scans'
_diffrn_orient_matrix_type 'CrysAlisPro convention (1999,Acta A55,543-557)'
_diffrn_orient_matrix_UB_11 0.0521798000
_diffrn_orient_matrix_UB_12 -0.0963751000
_diffrn_orient_matrix_UB_13 0.0987751000
_diffrn_orient_matrix_UB_21 -0.0480041000
_diffrn_orient_matrix_UB_22 -0.1840055000
_diffrn_orient_matrix_UB_23 -0.0379912000
_diffrn_orient_matrix_UB_31 0.1022712000
_diffrn_orient_matrix_UB_32 -0.0371003000
_diffrn_orient_matrix_UB_33 -0.0682132000
_diffrn_radiation_monochromator mirror
_diffrn_radiation_probe x-ray
_diffrn_radiation_type 'Cu K\a'
_diffrn_radiation_wavelength 1.54184
_diffrn_reflns_av_R_equivalents 0.0145
_diffrn_reflns_av_unetI/netI 0.0096
_diffrn_reflns_Laue_measured_fraction_full 1.000
_diffrn_reflns_Laue_measured_fraction_max 0.994
_diffrn_reflns_limit_h_max 14
_diffrn_reflns_limit_h_min -15
_diffrn_reflns_limit_k_max 15
_diffrn_reflns_limit_k_min -15
_diffrn_reflns_limit_l_max 9
_diffrn_reflns_limit_l_min -9
_diffrn_reflns_number 8527
_diffrn_reflns_point_group_measured_fraction_full 0.996
_diffrn_reflns_point_group_measured_fraction_max 0.981
_diffrn_reflns_theta_full 67.684
_diffrn_reflns_theta_max 76.178
_diffrn_reflns_theta_min 5.083
_diffrn_source 'micro-focus sealed X-ray tube'
_diffrn_source_type 'SuperNova (Cu) X-ray Source'
_exptl_absorpt_coefficient_mu 0.641
_exptl_absorpt_correction_T_max 1.00000
_exptl_absorpt_correction_T_min 0.95419
_exptl_absorpt_correction_type multi-scan
_exptl_absorpt_process_details
;
CrysAlisPro 1.171.41.93a (Rigaku Oxford Diffraction, 2020)
Empirical absorption correction using spherical harmonics,
implemented in SCALE3 ABSPACK scaling algorithm.
;
_exptl_crystal_colour orange
_exptl_crystal_colour_primary orange
_exptl_crystal_density_diffrn 1.249
_exptl_crystal_description plate
_exptl_crystal_F_000 438
_exptl_crystal_recrystallization_method 'From the Melt'
_exptl_crystal_size_max 0.12
_exptl_crystal_size_mid 0.07
_exptl_crystal_size_min 0.02
_refine_diff_density_max 0.096
_refine_diff_density_min -0.122
_refine_diff_density_rms 0.024
_refine_ls_abs_structure_details
;
 Flack x determined using 962 quotients [(I+)-(I-)]/[(I+)+(I-)]
 (Parsons, Flack and Wagner, Acta Cryst. B69 (2013) 249-259).
;
_refine_ls_abs_structure_Flack 0.09(9)
_refine_ls_extinction_method none
_refine_ls_goodness_of_fit_ref 1.065
_refine_ls_hydrogen_treatment constr
_refine_ls_matrix_type full
_refine_ls_number_parameters 148
_refine_ls_number_reflns 2270
_refine_ls_number_restraints 1
_refine_ls_restrained_S_all 1.064
_refine_ls_R_factor_all 0.0328
_refine_ls_R_factor_gt 0.0313
_refine_ls_shift/su_max 0.000
_refine_ls_shift/su_mean 0.000
_refine_ls_structure_factor_coef Fsqd
_refine_ls_weighting_details 'w=1/[\s^2^(Fo^2^)+(0.0512P)^2^+0.0848P] where P=(Fo^2^+2Fc^2^)/3'
_refine_ls_weighting_scheme calc
_refine_ls_wR_factor_gt 0.0910
_refine_ls_wR_factor_ref 0.0927
_reflns_Friedel_coverage 0.826
_reflns_Friedel_fraction_full 0.991
_reflns_Friedel_fraction_max 0.966
_reflns_number_gt 2167
_reflns_number_total 2270
_reflns_threshold_expression 'I > 2\s(I)'
_cod_data_source_file d2nj00755j2.cif
_cod_data_source_block jg154_2_140_00
_cod_depositor_comments 'Adding full bibliography for 7061294--7061305.cif.'
_cod_database_code 7061304
_shelxl_version_number 2014/6
_chemical_oxdiff_formula 'C13 H12 N2 O1'
_shelx_space_group_comment
;
The symmetry employed for this shelxl refinement is uniquely defined
by the following loop, which should always be used as a source of
symmetry information in preference to the above space-group names.
They are only intended as comments.
;
_shelx_estimated_absorpt_t_max 0.987
_shelx_estimated_absorpt_t_min 0.927
_olex2_refinement_description
;
1. Fixed Uiso
 At 1.2 times of:
  All C(H) groups
 At 1.5 times of:
  All C(H,H,H) groups
2. Others
 Sof(C13)=Sof(H13A)=Sof(H13B)=Sof(H13C)=FVAR(1)
3.a Aromatic/amide H refined with riding coordinates:
 C2(H2), C3(H3), C5(H5), C6(H6), C8(H8), C9(H9), C10(H10), C11(H11), C12(H12)
3.b Idealised Me refined as rotating group:
 C13(H13A,H13B,H13C)
;
_olex2_exptl_crystal_mounting_method 'mounted on a Mitegen loop'
_olex2_submission_special_instructions 'No special instructions were received'
_oxdiff_exptl_absorpt_empirical_details
;
Empirical correction (ABSPACK) includes:
- Absorption correction using spherical harmonics
- Frame scaling
;
_oxdiff_exptl_absorpt_empirical_full_max 1.147
_oxdiff_exptl_absorpt_empirical_full_min 0.847

loop_
_space_group_symop_operation_xyz
'x, y, z'
'-x, -y, z+1/2'
'x+1/2, -y+1/2, z'
'-x+1/2, y+1/2, z+1/2'

loop_
_atom_site_label
_atom_site_type_symbol
_atom_site_fract_x
_atom_site_fract_y
_atom_site_fract_z
_atom_site_U_iso_or_equiv
_atom_site_adp_type
_atom_site_occupancy
_atom_site_site_symmetry_order
_atom_site_calc_flag
_atom_site_refinement_flags_posn
_atom_site_refinement_flags_adp
_atom_site_refinement_flags_occupancy
_atom_site_disorder_assembly
_atom_site_disorder_group
O1 O 0.72497(12) 0.11038(13) 0.4619(2) 0.0545(5) Uani 0.872(5) 1 d . . . . .
N1 N 0.64854(14) 0.55289(14) 0.5425(2) 0.0503(4) Uani 1 1 d . . . . .
N2 N 0.56536(12) 0.58932(13) 0.46735(19) 0.0481(4) Uani 1 1 d . . . . .
C1 C 0.66601(15) 0.43924(17) 0.5173(2) 0.0478(4) Uani 1 1 d . . . . .
C2 C 0.75451(15) 0.39475(17) 0.6067(2) 0.0503(4) Uani 1 1 d . . . . .
H2 H 0.7993 0.4405 0.6795 0.060 Uiso 1 1 calc R U . . .
C3 C 0.77849(15) 0.28473(17) 0.5915(2) 0.0514(4) Uani 1 1 d . . . . .
H3 H 0.8398 0.2552 0.6523 0.062 Uiso 1 1 calc R U . . .
C4 C 0.71211(15) 0.21756(16) 0.4864(2) 0.0496(4) Uani 1 1 d . . . . .
C5 C 0.62416(16) 0.26255(18) 0.3946(2) 0.0575(5) Uani 1 1 d . . . . .
H5 H 0.5792 0.2168 0.3222 0.069 Uiso 1 1 calc R U . . .
C6 C 0.60174(16) 0.37146(17) 0.4075(3) 0.0550(5) Uani 1 1 d . . . . .
H6 H 0.5425 0.4014 0.3418 0.066 Uiso 1 1 calc R U . . .
C7 C 0.55048(14) 0.70400(15) 0.4903(2) 0.0462(4) Uani 1 1 d . . . . .
C8 C 0.45972(15) 0.74804(17) 0.4068(2) 0.0526(4) Uani 1 1 d . . . . .
H8 H 0.4118 0.7019 0.3409 0.063 Uiso 1 1 calc R U . . .
C9 C 0.43856(17) 0.85920(18) 0.4192(3) 0.0594(5) Uani 1 1 d . . . . .
H9 H 0.3764 0.8891 0.3617 0.071 Uiso 1 1 calc R U . . .
C10 C 0.50832(19) 0.92651(18) 0.5157(3) 0.0616(5) Uani 1 1 d . . . . .
H10 H 0.4944 1.0027 0.5241 0.074 Uiso 1 1 calc R U . . .
C11 C 0.59839(18) 0.88212(19) 0.5997(3) 0.0607(5) Uani 1 1 d . . . . .
H11 H 0.6457 0.9284 0.6667 0.073 Uiso 1 1 calc R U . . .
C12 C 0.62060(16) 0.77195(18) 0.5877(2) 0.0536(5) Uani 1 1 d . . . . .
H12 H 0.6830 0.7425 0.6452 0.064 Uiso 1 1 calc R U . . .
C13 C 0.8213(2) 0.0624(2) 0.5265(4) 0.0598(8) Uani 0.844(6) 1 d . . P . .
H13A H 0.8834 0.1028 0.4782 0.090 Uiso 0.844(6) 1 calc R U P . .
H13B H 0.8250 -0.0138 0.4855 0.090 Uiso 0.844(6) 1 calc R U P . .
H13C H 0.8224 0.0648 0.6606 0.090 Uiso 0.844(6) 1 calc R U P . .

loop_
_atom_site_aniso_label
_atom_site_aniso_U_11
_atom_site_aniso_U_22
_atom_site_aniso_U_33
_atom_site_aniso_U_23
_atom_site_aniso_U_13
_atom_site_aniso_U_12
O1 0.0548(9) 0.0662(10) 0.0425(8) -0.0075(7) -0.0054(7) 0.0135(6)
N1 0.0521(8) 0.0658(9) 0.0331(7) 0.0020(6) -0.0046(7) -0.0032(7)
N2 0.0471(7) 0.0677(9) 0.0293(6) 0.0002(6) -0.0020(7) 0.0006(7)
C1 0.0471(9) 0.0684(11) 0.0278(8) 0.0027(7) -0.0011(7) -0.0007(8)
C2 0.0465(9) 0.0695(11) 0.0349(8) 0.0013(8) -0.0047(8) -0.0052(8)
C3 0.0438(8) 0.0771(12) 0.0332(8) 0.0056(8) -0.0015(8) 0.0023(8)
C4 0.0536(10) 0.0649(10) 0.0304(8) -0.0015(8) 0.0038(8) 0.0037(8)
C5 0.0584(10) 0.0744(13) 0.0399(9) -0.0079(9) -0.0118(9) 0.0009(9)
C6 0.0550(10) 0.0714(12) 0.0387(9) -0.0047(9) -0.0141(9) 0.0039(9)
C7 0.0500(9) 0.0613(10) 0.0272(7) 0.0000(7) 0.0028(7) -0.0042(7)
C8 0.0507(9) 0.0691(11) 0.0382(9) 0.0052(8) -0.0041(9) -0.0061(8)
C9 0.0612(11) 0.0657(11) 0.0514(11) 0.0096(9) -0.0047(10) -0.0003(9)
C10 0.0699(13) 0.0614(10) 0.0533(11) 0.0028(9) 0.0042(10) -0.0031(9)
C11 0.0645(12) 0.0694(12) 0.0482(10) -0.0079(10) -0.0015(10) -0.0115(10)
C12 0.0509(9) 0.0754(12) 0.0345(8) -0.0036(9) -0.0025(8) -0.0032(9)
C13 0.0574(13) 0.0678(15) 0.0542(14) -0.0021(11) -0.0055(11) 0.0170(11)

loop_
_atom_type_symbol
_atom_type_description
_atom_type_scat_dispersion_real
_atom_type_scat_dispersion_imag
_atom_type_scat_source
C C 0.0181 0.0091 'International Tables Vol C Tables 4.2.6.8 and 6.1.1.4'
H H 0.0000 0.0000 'International Tables Vol C Tables 4.2.6.8 and 6.1.1.4'
N N 0.0311 0.0180 'International Tables Vol C Tables 4.2.6.8 and 6.1.1.4'
O O 0.0492 0.0322 'International Tables Vol C Tables 4.2.6.8 and 6.1.1.4'

loop_
_geom_angle_atom_site_label_1
_geom_angle_atom_site_label_2
_geom_angle_atom_site_label_3
_geom_angle
_geom_angle_site_symmetry_1
_geom_angle_site_symmetry_3
_geom_angle_publ_flag
C4 O1 C13 117.76(18) . . ?
N2 N1 C1 114.74(15) . . ?
N1 N2 C7 113.97(15) . . ?
C2 C1 N1 116.36(17) . . ?
C2 C1 C6 119.08(18) . . ?
C6 C1 N1 124.55(16) . . ?
C1 C2 H2 119.5 . . ?
C3 C2 C1 120.92(18) . . ?
C3 C2 H2 119.5 . . ?
C2 C3 H3 120.3 . . ?
C2 C3 C4 119.46(17) . . ?
C4 C3 H3 120.3 . . ?
O1 C4 C3 125.72(17) . . ?
O1 C4 C5 114.69(17) . . ?
C5 C4 C3 119.59(18) . . ?
C4 C5 H5 119.6 . . ?
C6 C5 C4 120.82(17) . . ?
C6 C5 H5 119.6 . . ?
C1 C6 H6 120.0 . . ?
C5 C6 C1 120.10(17) . . ?
C5 C6 H6 119.9 . . ?
C8 C7 N2 115.80(16) . . ?
C8 C7 C12 119.75(18) . . ?
C12 C7 N2 124.44(17) . . ?
C7 C8 H8 119.8 . . ?
C7 C8 C9 120.31(18) . . ?
C9 C8 H8 119.8 . . ?
C8 C9 H9 120.1 . . ?
C10 C9 C8 119.8(2) . . ?
C10 C9 H9 120.1 . . ?
C9 C10 H10 120.2 . . ?
C11 C10 C9 119.6(2) . . ?
C11 C10 H10 120.2 . . ?
C10 C11 H11 119.5 . . ?
C12 C11 C10 121.1(2) . . ?
C12 C11 H11 119.5 . . ?
C7 C12 H12 120.3 . . ?
C11 C12 C7 119.35(19) . . ?
C11 C12 H12 120.3 . . ?
O1 C13 H13A 109.5 . . ?
O1 C13 H13B 109.5 . . ?
O1 C13 H13C 109.5 . . ?
H13A C13 H13B 109.5 . . ?
H13A C13 H13C 109.5 . . ?
H13B C13 H13C 109.5 . . ?

loop_
_geom_bond_atom_site_label_1
_geom_bond_atom_site_label_2
_geom_bond_distance
_geom_bond_site_symmetry_2
_geom_bond_publ_flag
O1 C4 1.333(2) . ?
O1 C13 1.410(3) . ?
N1 N2 1.249(2) . ?
N1 C1 1.419(2) . ?
N2 C7 1.425(2) . ?
C1 C2 1.387(3) . ?
C1 C6 1.401(3) . ?
C2 H2 0.9500 . ?
C2 C3 1.383(3) . ?
C3 H3 0.9500 . ?
C3 C4 1.393(3) . ?
C4 C5 1.392(3) . ?
C5 H5 0.9500 . ?
C5 C6 1.364(3) . ?
C6 H6 0.9500 . ?
C7 C8 1.387(3) . ?
C7 C12 1.397(3) . ?
C8 H8 0.9500 . ?
C8 C9 1.388(3) . ?
C9 H9 0.9500 . ?
C9 C10 1.386(3) . ?
C10 H10 0.9500 . ?
C10 C11 1.384(3) . ?
C11 H11 0.9500 . ?
C11 C12 1.378(3) . ?
C12 H12 0.9500 . ?
C13 H13A 0.9800 . ?
C13 H13B 0.9800 . ?
C13 H13C 0.9800 . ?

loop_
_geom_torsion_atom_site_label_1
_geom_torsion_atom_site_label_2
_geom_torsion_atom_site_label_3
_geom_torsion_atom_site_label_4
_geom_torsion
_geom_torsion_site_symmetry_1
_geom_torsion_site_symmetry_2
_geom_torsion_site_symmetry_3
_geom_torsion_site_symmetry_4
_geom_torsion_publ_flag
O1 C4 C5 C6 -179.86(18) . . . . ?
N1 N2 C7 C8 179.17(16) . . . . ?
N1 N2 C7 C12 -0.3(2) . . . . ?
N1 C1 C2 C3 179.85(16) . . . . ?
N1 C1 C6 C5 -178.86(18) . . . . ?
N2 N1 C1 C2 -176.73(16) . . . . ?
N2 N1 C1 C6 4.4(2) . . . . ?
N2 C7 C8 C9 -179.25(17) . . . . ?
N2 C7 C12 C11 179.50(18) . . . . ?
C1 N1 N2 C7 -178.57(14) . . . . ?
C1 C2 C3 C4 -0.7(3) . . . . ?
C2 C1 C6 C5 2.3(3) . . . . ?
C2 C3 C4 O1 -179.14(18) . . . . ?
C2 C3 C4 C5 1.5(3) . . . . ?
C3 C4 C5 C6 -0.5(3) . . . . ?
C4 C5 C6 C1 -1.5(3) . . . . ?
C6 C1 C2 C3 -1.2(3) . . . . ?
C7 C8 C9 C10 -0.1(3) . . . . ?
C8 C7 C12 C11 0.1(3) . . . . ?
C8 C9 C10 C11 -0.3(3) . . . . ?
C9 C10 C11 C12 0.6(4) . . . . ?
C10 C11 C12 C7 -0.5(3) . . . . ?
C12 C7 C8 C9 0.2(3) . . . . ?
C13 O1 C4 C3 -9.1(3) . . . . ?
C13 O1 C4 C5 170.28(19) . . . . ?
